data_4065516
loop_
_publ_author_name
'Krogstad, Donald A.'
'Guerriero, Antonella'
'Ienco, Andrea'
'Manca, Gabriele'
'Peruzzini, Maurizio'
'Reginato, Gianna'
'Gonsalvi, Luca'

_publ_section_title
;
 Imidazolyl-PTA Derivatives as Water-Soluble (P,N) Ligands for
 Ruthenium-Catalyzed Hydrogenations
;
_journal_issue 22
_journal_name_full Organometallics
_journal_page_first 6292
_journal_paper_doi 10.1021/om200896g
_journal_volume 30
_journal_year 2011
_chemical_compound_source 'synthesis as described'
_chemical_formula_moiety 'C25 H37 I2 N4 O P Ru'
_chemical_formula_sum 'C25 H37 I2 N4 O P Ru'
_chemical_formula_weight 795.43
_chemical_name_systematic
;
 ?
;
_space_group_IT_number 14
_symmetry_cell_setting monoclinic
_symmetry_Int_Tables_number 14
_symmetry_space_group_name_Hall '-P 2ybc'
_symmetry_space_group_name_H-M 'P 1 21/c 1'
_atom_sites_solution_hydrogens geom
_atom_sites_solution_primary direct
_atom_sites_solution_secondary difmap
_audit_creation_date 2011-10-22T10:26:22-00:00
_audit_creation_method 'WinGX routine CIF_UPDATE'
_cell_angle_alpha 90
_cell_angle_beta 101.501(7)
_cell_angle_gamma 90
_cell_formula_units_Z 4
_cell_length_a 13.0001(7)
_cell_length_b 8.2073(4)
_cell_length_c 27.184(3)
_cell_measurement_reflns_used 5435
_cell_measurement_temperature 293(2)
_cell_measurement_theta_max 28.8618
_cell_measurement_theta_min 4.2299
_cell_measurement_wavelength 0.71073
_cell_volume 2842.2(4)
_computing_cell_refinement
;
        CrysAlisPro, Oxford Diffraction Ltd.,
        Version 1.171.34.41 (release 13-09-2010 CrysAlis171 .NET)
        (compiled Sep 13 2010,14:28:38)
;
_computing_data_collection
;
        CrysAlisPro, Oxford Diffraction Ltd.,
        Version 1.171.34.41 (release 13-09-2010 CrysAlis171 .NET)
        (compiled Sep 13 2010,14:28:38)
;
_computing_data_reduction
;
        CrysAlisPro, Oxford Diffraction Ltd.,
        Version 1.171.34.41 (release 13-09-2010 CrysAlis171 .NET)
        (compiled Sep 13 2010,14:28:38)
;
_computing_molecular_graphics 'Ortep-3 for Windows (Farrugia, 1997)'
_computing_publication_material 'WinGX publication routines (Farrugia, 1999)'
_computing_structure_refinement 'SHELXL-97 (Sheldrick, 1997)'
_computing_structure_solution 'SIR97 (Altomare et al., 1997)'
_diffrn_ambient_temperature 293(2)
_diffrn_detector_area_resol_mean 16.4547
_diffrn_measured_fraction_theta_full 0.991
_diffrn_measured_fraction_theta_max 0.849
_diffrn_measurement_device_type 'Xcalibur, Sapphire3'
_diffrn_measurement_method '\w scans'
_diffrn_orient_matrix_UB_11 -0.0361102
_diffrn_orient_matrix_UB_12 0.0364199
_diffrn_orient_matrix_UB_13 0.0130608
_diffrn_orient_matrix_UB_21 0.0226146
_diffrn_orient_matrix_UB_22 -0.044284
_diffrn_orient_matrix_UB_23 0.021941
_diffrn_orient_matrix_UB_31 0.0358305
_diffrn_orient_matrix_UB_32 0.0645727
_diffrn_orient_matrix_UB_33 0.0076946
_diffrn_radiation_monochromator graphite
_diffrn_radiation_probe x-ray
_diffrn_radiation_type MoK\a
_diffrn_radiation_wavelength 0.71073
_diffrn_reflns_av_R_equivalents 0.0525
_diffrn_reflns_av_unetI/netI 0.0998
_diffrn_reflns_limit_h_max 17
_diffrn_reflns_limit_h_min -16
_diffrn_reflns_limit_k_max 10
_diffrn_reflns_limit_k_min -10
_diffrn_reflns_limit_l_max 29
_diffrn_reflns_limit_l_min -33
_diffrn_reflns_number 14333
_diffrn_reflns_theta_full 25
_diffrn_reflns_theta_max 28.93
_diffrn_reflns_theta_min 4.24
_exptl_absorpt_coefficient_mu 2.805
_exptl_absorpt_correction_T_max 1
_exptl_absorpt_correction_T_min 0.47371
_exptl_absorpt_correction_type multi-scan
_exptl_absorpt_process_details
;
        CrysAlisPro, Oxford Diffraction Ltd.,
        Version 1.171.34.41 (release 13-09-2010 CrysAlis171 .NET)
        (compiled Sep 13 2010,14:28:38)
        Empirical absorption correction using spherical harmonics,
 implemented in SCALE3 ABSPACK scaling algorithm.
;
_exptl_crystal_colour purple
_exptl_crystal_density_diffrn 1.859
_exptl_crystal_density_method 'not measured'
_exptl_crystal_description rectangular
_exptl_crystal_F_000 1552
_exptl_crystal_size_max 0.4
_exptl_crystal_size_mid 0.35
_exptl_crystal_size_min 0.2
_refine_diff_density_max 0.91
_refine_diff_density_min -0.838
_refine_diff_density_rms 0.135
_refine_ls_extinction_method none
_refine_ls_goodness_of_fit_ref 0.992
_refine_ls_hydrogen_treatment mixed
_refine_ls_matrix_type full
_refine_ls_number_parameters 315
_refine_ls_number_reflns 6370
_refine_ls_number_restraints 0
_refine_ls_restrained_S_all 0.992
_refine_ls_R_factor_all 0.1259
_refine_ls_R_factor_gt 0.0553
_refine_ls_shift/su_max 0.001
_refine_ls_shift/su_mean 0
_refine_ls_structure_factor_coef Fsqd
_refine_ls_weighting_details 'calc w=1/[\s^2^(Fo^2^)+(0.0336P)^2^+0.0000P] where P=(Fo^2^+2Fc^2^)/3'
_refine_ls_weighting_scheme calc
_refine_ls_wR_factor_gt 0.0841
_refine_ls_wR_factor_ref 0.107
_reflns_number_gt 3653
_reflns_number_total 6370
_reflns_threshold_expression >2sigma(I)
_cod_data_source_file om200896g_si_002.cif
_cod_data_source_block pant74
_cod_database_code 4065516

loop_
_symmetry_equiv_pos_as_xyz
'x, y, z'
'-x, y+1/2, -z+1/2'
'-x, -y, -z'
'x, -y-1/2, z-1/2'

loop_
_atom_site_label
_atom_site_type_symbol
_atom_site_fract_x
_atom_site_fract_y
_atom_site_fract_z
_atom_site_U_iso_or_equiv
_atom_site_adp_type
_atom_site_occupancy
_atom_site_symmetry_multiplicity
_atom_site_calc_flag
_atom_site_refinement_flags
Ru1 Ru 0.08945(3) 0.48436(6) 0.38118(2) 0.03568(16) Uani 1 1 d .
I1 I 0.15486(3) 0.71245(5) 0.45420(2) 0.05340(18) Uani 1 1 d .
I2 I 0.18775(4) 0.65406(7) 0.31699(3) 0.0688(2) Uani 1 1 d .
P1 P 0.25131(11) 0.3573(2) 0.41055(8) 0.0395(5) Uani 1 1 d .
N1 N 0.3898(4) 0.1518(6) 0.4712(3) 0.0471(17) Uani 1 1 d .
N2 N 0.3945(4) 0.1460(8) 0.3815(3) 0.063(2) Uani 1 1 d .
N3 N 0.4684(4) 0.3809(7) 0.4337(3) 0.0580(19) Uani 1 1 d .
N4 N 0.3800(5) -0.0976(8) 0.6917(3) 0.070(2) Uani 1 1 d .
O1 O 0.1610(3) 0.3377(5) 0.5138(2) 0.0509(15) Uani 1 1 d .
H1W H 0.151(5) 0.413(9) 0.500(3) 0.061 Uiso 1 1 d .
C1 C 0.2831(4) 0.2226(7) 0.4677(3) 0.0364(17) Uani 1 1 d .
H1 H 0.2337 0.1311 0.4617 0.044 Uiso 1 1 calc R
C2 C 0.2883(5) 0.2145(8) 0.3646(3) 0.055(2) Uani 1 1 d .
H2A H 0.2378 0.1261 0.3587 0.066 Uiso 1 1 calc R
H2B H 0.2854 0.2709 0.333 0.066 Uiso 1 1 calc R
C3 C 0.3721(4) 0.4814(8) 0.4227(3) 0.057(2) Uani 1 1 d .
H3A H 0.3738 0.5489 0.3936 0.069 Uiso 1 1 calc R
H3B H 0.3707 0.5531 0.4509 0.069 Uiso 1 1 calc R
C4 C 0.3992(5) 0.0534(8) 0.4274(4) 0.056(2) Uani 1 1 d .
H4A H 0.4653 -0.0051 0.4347 0.067 Uiso 1 1 calc R
H4B H 0.3432 -0.0268 0.4218 0.067 Uiso 1 1 calc R
C5 C 0.4726(5) 0.2773(10) 0.3902(4) 0.072(3) Uani 1 1 d .
H5A H 0.542 0.2294 0.3946 0.086 Uiso 1 1 calc R
H5B H 0.4628 0.3454 0.3604 0.086 Uiso 1 1 calc R
C6 C 0.4718(4) 0.2801(9) 0.4773(4) 0.057(2) Uani 1 1 d .
H6A H 0.4643 0.3491 0.5053 0.068 Uiso 1 1 calc R
H6B H 0.5401 0.2284 0.4856 0.068 Uiso 1 1 calc R
C7 C 0.2702(4) 0.2995(8) 0.5168(3) 0.0421(19) Uani 1 1 d .
H7 H 0.311 0.4007 0.5218 0.051 Uiso 1 1 calc R
C8 C 0.3038(4) 0.1928(8) 0.5619(3) 0.0420(19) Uani 1 1 d .
C9 C 0.2553(4) 0.0464(8) 0.5649(3) 0.046(2) Uani 1 1 d .
H9 H 0.2045 0.011 0.538 0.055 Uiso 1 1 calc R
C10 C 0.2805(5) -0.0504(8) 0.6075(3) 0.048(2) Uani 1 1 d .
H10 H 0.2461 -0.1495 0.6081 0.058 Uiso 1 1 calc R
C11 C 0.3560(5) -0.0043(9) 0.6497(3) 0.049(2) Uani 1 1 d .
C12 C 0.4072(5) 0.1443(9) 0.6447(3) 0.057(2) Uani 1 1 d .
H12 H 0.4603 0.1792 0.6707 0.068 Uiso 1 1 calc R
C13 C 0.3806(5) 0.2396(8) 0.6022(3) 0.050(2) Uani 1 1 d .
H13 H 0.4153 0.338 0.6007 0.06 Uiso 1 1 calc R
C14 C 0.3225(6) -0.2419(10) 0.6970(4) 0.079(3) Uani 1 1 d .
H14A H 0.3454 -0.2854 0.7301 0.119 Uiso 1 1 calc R
H14B H 0.3343 -0.3208 0.6726 0.119 Uiso 1 1 calc R
H14C H 0.249 -0.2167 0.6917 0.119 Uiso 1 1 calc R
C15 C 0.4593(8) -0.0494(12) 0.7338(4) 0.117(4) Uani 1 1 d .
H15A H 0.4652 -0.1303 0.7597 0.176 Uiso 1 1 calc R
H15B H 0.4405 0.0533 0.7464 0.176 Uiso 1 1 calc R
H15C H 0.5254 -0.039 0.7234 0.176 Uiso 1 1 calc R
C16 C 0.0177(5) 0.1183(8) 0.4270(4) 0.061(2) Uani 1 1 d .
H16A H 0.0411 0.1503 0.4614 0.091 Uiso 1 1 calc R
H16B H 0.0717 0.0563 0.4162 0.091 Uiso 1 1 calc R
H16C H -0.0445 0.053 0.424 0.091 Uiso 1 1 calc R
C17 C -0.0063(4) 0.2678(8) 0.3948(4) 0.048(2) Uani 1 1 d .
C18 C 0.0065(5) 0.2701(8) 0.3445(3) 0.048(2) Uani 1 1 d .
H18 H 0.0354 0.1801 0.3315 0.058 Uiso 1 1 calc R
C19 C -0.0237(4) 0.4056(8) 0.3139(3) 0.0450(18) Uani 1 1 d .
H19 H -0.0133 0.405 0.281 0.054 Uiso 1 1 calc R
C20 C -0.0703(4) 0.5460(7) 0.3323(3) 0.0398(18) Uani 1 1 d .
C21 C -0.0785(4) 0.5458(8) 0.3829(3) 0.0424(19) Uani 1 1 d .
H21 H -0.1071 0.6358 0.3961 0.051 Uiso 1 1 calc R
C22 C -0.0440(4) 0.4109(8) 0.4143(3) 0.0455(19) Uani 1 1 d .
H22 H -0.0461 0.4163 0.4482 0.055 Uiso 1 1 calc R
C23 C -0.1094(5) 0.6826(8) 0.2965(3) 0.052(2) Uani 1 1 d .
H23 H -0.0697 0.6804 0.2694 0.062 Uiso 1 1 calc R
C24 C -0.0942(6) 0.8504(8) 0.3216(4) 0.073(3) Uani 1 1 d .
H24A H -0.1152 0.9336 0.2968 0.109 Uiso 1 1 calc R
H24B H -0.0216 0.8649 0.3369 0.109 Uiso 1 1 calc R
H24C H -0.1362 0.8577 0.3468 0.109 Uiso 1 1 calc R
C25 C -0.2250(6) 0.6532(10) 0.2735(4) 0.084(3) Uani 1 1 d .
H25A H -0.2527 0.7457 0.2535 0.126 Uiso 1 1 calc R
H25B H -0.2636 0.6376 0.2998 0.126 Uiso 1 1 calc R
H25C H -0.2315 0.5578 0.2526 0.126 Uiso 1 1 calc R

loop_
_atom_site_aniso_label
_atom_site_aniso_U_11
_atom_site_aniso_U_22
_atom_site_aniso_U_33
_atom_site_aniso_U_23
_atom_site_aniso_U_13
_atom_site_aniso_U_12
Ru1 0.0364(3) 0.0318(3) 0.0406(4) 0.0015(3) 0.0118(2) 0.0028(2)
I1 0.0601(3) 0.0362(3) 0.0622(5) -0.0088(3) 0.0082(3) 0.00380(19)
I2 0.0640(3) 0.0784(4) 0.0692(5) 0.0285(3) 0.0257(3) -0.0033(3)
P1 0.0357(8) 0.0390(9) 0.0472(15) -0.0003(10) 0.0163(8) 0.0031(7)
N1 0.038(3) 0.041(3) 0.066(5) 0.003(3) 0.018(3) 0.009(2)
N2 0.055(4) 0.064(4) 0.076(6) 0.004(4) 0.030(4) 0.024(3)
N3 0.033(3) 0.063(4) 0.080(6) 0.017(4) 0.018(3) 0.010(3)
N4 0.073(4) 0.073(5) 0.059(6) 0.023(4) -0.003(4) -0.002(3)
O1 0.045(3) 0.054(3) 0.058(5) 0.013(3) 0.020(3) 0.017(2)
C1 0.037(3) 0.036(3) 0.039(5) -0.004(4) 0.014(3) -0.001(3)
C2 0.063(4) 0.058(4) 0.050(6) -0.007(4) 0.026(4) 0.014(3)
C3 0.045(4) 0.048(4) 0.085(8) 0.008(4) 0.028(4) 0.003(3)
C4 0.048(4) 0.047(4) 0.076(8) 0.013(5) 0.022(4) 0.021(3)
C5 0.051(4) 0.076(6) 0.101(9) 0.012(6) 0.044(5) 0.017(4)
C6 0.031(3) 0.068(5) 0.071(7) 0.006(5) 0.010(4) 0.008(3)
C7 0.040(3) 0.036(4) 0.050(6) -0.001(4) 0.008(3) 0.000(3)
C8 0.035(3) 0.041(4) 0.051(6) 0.000(4) 0.011(3) 0.008(3)
C9 0.037(3) 0.051(4) 0.050(6) -0.007(4) 0.010(3) -0.005(3)
C10 0.047(4) 0.043(4) 0.057(7) 0.007(4) 0.016(4) -0.003(3)
C11 0.046(4) 0.057(5) 0.046(6) 0.007(4) 0.014(4) 0.012(3)
C12 0.053(4) 0.060(5) 0.051(7) -0.004(5) -0.006(4) -0.002(4)
C13 0.054(4) 0.047(4) 0.046(6) -0.006(4) 0.003(4) -0.006(3)
C14 0.087(6) 0.081(6) 0.073(8) 0.039(6) 0.027(5) 0.012(5)
C15 0.151(9) 0.094(8) 0.081(11) 0.033(7) -0.038(8) -0.008(7)
C16 0.049(4) 0.047(4) 0.080(8) 0.018(5) -0.001(4) -0.006(3)
C17 0.033(3) 0.037(4) 0.073(7) 0.007(4) 0.007(4) -0.005(3)
C18 0.044(4) 0.040(4) 0.059(7) -0.011(4) 0.006(4) -0.002(3)
C19 0.053(4) 0.049(4) 0.033(5) -0.007(4) 0.007(3) -0.001(3)
C20 0.035(3) 0.039(4) 0.042(6) -0.002(4) 0.001(3) 0.006(3)
C21 0.035(3) 0.047(4) 0.048(6) -0.004(4) 0.016(3) 0.012(3)
C22 0.034(3) 0.065(5) 0.040(6) 0.009(4) 0.013(3) -0.004(3)
C23 0.059(4) 0.058(5) 0.041(6) 0.008(4) 0.013(4) 0.008(3)
C24 0.097(6) 0.044(5) 0.074(8) -0.004(5) 0.010(5) 0.016(4)
C25 0.080(6) 0.083(6) 0.073(9) 0.021(6) -0.022(5) 0.008(4)

loop_
_atom_type_symbol
_atom_type_description
_atom_type_scat_dispersion_real
_atom_type_scat_dispersion_imag
_atom_type_scat_source
C C 0.0033 0.0016 'International Tables Vol C Tables 4.2.6.8 and 6.1.1.4'
H H 0 0 'International Tables Vol C Tables 4.2.6.8 and 6.1.1.4'
N N 0.0061 0.0033 'International Tables Vol C Tables 4.2.6.8 and 6.1.1.4'
O O 0.0106 0.006 'International Tables Vol C Tables 4.2.6.8 and 6.1.1.4'
P P 0.1023 0.0942 'International Tables Vol C Tables 4.2.6.8 and 6.1.1.4'
Ru Ru -1.2594 0.8363 'International Tables Vol C Tables 4.2.6.8 and 6.1.1.4'
I I -0.4742 1.8119 'International Tables Vol C Tables 4.2.6.8 and 6.1.1.4'

loop_
_geom_angle_atom_site_label_1
_geom_angle_atom_site_label_2
_geom_angle_atom_site_label_3
_geom_angle
C22 Ru1 C18 66.9(3)
C22 Ru1 C19 78.9(3)
C18 Ru1 C19 37.0(2)
C22 Ru1 C17 37.2(2)
C18 Ru1 C17 37.0(3)
C19 Ru1 C17 66.6(3)
C22 Ru1 C21 37.1(2)
C18 Ru1 C21 78.3(2)
C19 Ru1 C21 66.0(3)
C17 Ru1 C21 66.5(2)
C22 Ru1 C20 66.3(3)
C18 Ru1 C20 66.8(2)
C19 Ru1 C20 37.3(2)
C17 Ru1 C20 78.5(2)
C21 Ru1 C20 35.9(2)
C22 Ru1 P1 117.93(19)
C18 Ru1 P1 97.17(17)
C19 Ru1 P1 123.93(17)
C17 Ru1 P1 94.68(16)
C21 Ru1 P1 154.5(2)
C20 Ru1 P1 161.16(18)
C22 Ru1 I1 92.7(2)
C18 Ru1 I1 158.5(2)
C19 Ru1 I1 149.55(17)
C17 Ru1 I1 121.7(2)
C21 Ru1 I1 89.68(18)
C20 Ru1 I1 112.63(17)
P1 Ru1 I1 85.95(5)
C22 Ru1 I2 155.37(18)
C18 Ru1 I2 111.6(2)
C19 Ru1 I2 86.53(19)
C17 Ru1 I2 148.5(2)
C21 Ru1 I2 118.48(19)
C20 Ru1 I2 90.15(19)
P1 Ru1 I2 86.68(5)
I1 Ru1 I2 89.84(2)
C2 P1 C3 98.3(3)
C2 P1 C1 98.2(3)
C3 P1 C1 97.9(3)
C2 P1 Ru1 112.9(2)
C3 P1 Ru1 119.3(2)
C1 P1 Ru1 125.22(18)
C4 N1 C6 108.0(6)
C4 N1 C1 113.1(5)
C6 N1 C1 111.7(5)
C4 N2 C5 109.8(7)
C4 N2 C2 110.1(6)
C5 N2 C2 110.1(6)
C6 N3 C5 109.3(6)
C6 N3 C3 111.9(6)
C5 N3 C3 109.0(6)
C11 N4 C14 121.1(7)
C11 N4 C15 121.5(7)
C14 N4 C15 117.3(8)
C7 O1 H1W 107(6)
N1 C1 C7 111.8(6)
N1 C1 P1 109.2(4)
C7 C1 P1 116.0(4)
N1 C1 H1 106.4
C7 C1 H1 106.4
P1 C1 H1 106.4
N2 C2 P1 112.6(5)
N2 C2 H2A 109.1
P1 C2 H2A 109.1
N2 C2 H2B 109.1
P1 C2 H2B 109.1
H2A C2 H2B 107.8
N3 C3 P1 112.6(5)
N3 C3 H3A 109.1
P1 C3 H3A 109.1
N3 C3 H3B 109.1
P1 C3 H3B 109.1
H3A C3 H3B 107.8
N2 C4 N1 114.4(6)
N2 C4 H4A 108.7
N1 C4 H4A 108.7
N2 C4 H4B 108.7
N1 C4 H4B 108.7
H4A C4 H4B 107.6
N3 C5 N2 114.8(6)
N3 C5 H5A 108.6
N2 C5 H5A 108.6
N3 C5 H5B 108.6
N2 C5 H5B 108.6
H5A C5 H5B 107.5
N3 C6 N1 114.4(6)
N3 C6 H6A 108.7
N1 C6 H6A 108.7
N3 C6 H6B 108.7
N1 C6 H6B 108.7
H6A C6 H6B 107.6
O1 C7 C8 107.3(5)
O1 C7 C1 108.7(5)
C8 C7 C1 114.3(5)
O1 C7 H7 108.8
C8 C7 H7 108.8
C1 C7 H7 108.8
C9 C8 C13 117.6(7)
C9 C8 C7 120.1(6)
C13 C8 C7 122.2(6)
C8 C9 C10 121.3(7)
C8 C9 H9 119.4
C10 C9 H9 119.4
C9 C10 C11 122.5(6)
C9 C10 H10 118.8
C11 C10 H10 118.8
N4 C11 C10 122.7(7)
N4 C11 C12 122.4(8)
C10 C11 C12 114.9(7)
C13 C12 C11 121.8(7)
C13 C12 H12 119.1
C11 C12 H12 119.1
C12 C13 C8 121.8(7)
C12 C13 H13 119.1
C8 C13 H13 119.1
N4 C14 H14A 109.5
N4 C14 H14B 109.5
H14A C14 H14B 109.5
N4 C14 H14C 109.5
H14A C14 H14C 109.5
H14B C14 H14C 109.5
N4 C15 H15A 109.5
N4 C15 H15B 109.5
H15A C15 H15B 109.5
N4 C15 H15C 109.5
H15A C15 H15C 109.5
H15B C15 H15C 109.5
C17 C16 H16A 109.5
C17 C16 H16B 109.5
H16A C16 H16B 109.5
C17 C16 H16C 109.5
H16A C16 H16C 109.5
H16B C16 H16C 109.5
C18 C17 C22 118.0(7)
C18 C17 C16 121.7(7)
C22 C17 C16 120.3(8)
C18 C17 Ru1 69.7(4)
C22 C17 Ru1 69.5(3)
C16 C17 Ru1 133.2(4)
C19 C18 C17 121.0(7)
C19 C18 Ru1 71.7(4)
C17 C18 Ru1 73.3(4)
C19 C18 H18 119.5
C17 C18 H18 119.5
Ru1 C18 H18 127.5
C18 C19 C20 121.2(7)
C18 C19 Ru1 71.2(4)
C20 C19 Ru1 74.6(4)
C18 C19 H19 119.4
C20 C19 H19 119.4
Ru1 C19 H19 126.8
C21 C20 C19 117.4(6)
C21 C20 C23 123.7(6)
C19 C20 C23 118.9(7)
C21 C20 Ru1 70.6(4)
C19 C20 Ru1 68.1(3)
C23 C20 Ru1 133.6(4)
C20 C21 C22 121.1(6)
C20 C21 Ru1 73.5(3)
C22 C21 Ru1 69.2(3)
C20 C21 H21 119.5
C22 C21 H21 119.5
Ru1 C21 H21 130.5
C17 C22 C21 121.0(7)
C17 C22 Ru1 73.3(4)
C21 C22 Ru1 73.7(4)
C17 C22 H22 119.5
C21 C22 H22 119.5
Ru1 C22 H22 125.2
C20 C23 C24 112.6(7)
C20 C23 C25 108.9(6)
C24 C23 C25 110.7(6)
C20 C23 H23 108.2
C24 C23 H23 108.2
C25 C23 H23 108.2
C23 C24 H24A 109.5
C23 C24 H24B 109.5
H24A C24 H24B 109.5
C23 C24 H24C 109.5
H24A C24 H24C 109.5
H24B C24 H24C 109.5
C23 C25 H25A 109.5
C23 C25 H25B 109.5
H25A C25 H25B 109.5
C23 C25 H25C 109.5
H25A C25 H25C 109.5
H25B C25 H25C 109.5

loop_
_geom_bond_atom_site_label_1
_geom_bond_atom_site_label_2
_geom_bond_distance
Ru1 C22 2.192(6)
Ru1 C18 2.196(6)
Ru1 C19 2.203(7)
Ru1 C17 2.243(6)
Ru1 C21 2.250(5)
Ru1 C20 2.288(6)
Ru1 P1 2.3416(16)
Ru1 I1 2.7375(8)
Ru1 I2 2.7398(8)
P1 C2 1.845(7)
P1 C3 1.845(6)
P1 C1 1.885(7)
N1 C4 1.464(10)
N1 C6 1.483(8)
N1 C1 1.489(7)
N2 C4 1.451(10)
N2 C5 1.467(9)
N2 C2 1.477(8)
N3 C6 1.440(10)
N3 C5 1.467(10)
N3 C3 1.479(7)
N4 C11 1.358(10)
N4 C14 1.423(9)
N4 C15 1.434(11)
O1 C7 1.440(7)
O1 H1W 0.71(7)
C1 C7 1.516(10)
C1 H1 0.98
C2 H2A 0.97
C2 H2B 0.97
C3 H3A 0.97
C3 H3B 0.97
C4 H4A 0.97
C4 H4B 0.97
C5 H5A 0.97
C5 H5B 0.97
C6 H6A 0.97
C6 H6B 0.97
C7 C8 1.497(10)
C7 H7 0.98
C8 C9 1.367(8)
C8 C13 1.383(9)
C9 C10 1.388(10)
C9 H9 0.93
C10 C11 1.405(10)
C10 H10 0.93
C11 C12 1.409(10)
C12 C13 1.381(10)
C12 H12 0.93
C13 H13 0.93
C14 H14A 0.96
C14 H14B 0.96
C14 H14C 0.96
C15 H15A 0.96
C15 H15B 0.96
C15 H15C 0.96
C16 C17 1.504(9)
C16 H16A 0.96
C16 H16B 0.96
C16 H16C 0.96
C17 C18 1.409(11)
C17 C22 1.416(9)
C18 C19 1.397(9)
C18 H18 0.93
C19 C20 1.437(9)
C19 H19 0.93
C20 C21 1.400(10)
C20 C23 1.506(9)
C21 C22 1.415(9)
C21 H21 0.93
C22 H22 0.93
C23 C24 1.532(9)
C23 C25 1.528(9)
C23 H23 0.98
C24 H24A 0.96
C24 H24B 0.96
C24 H24C 0.96
C25 H25A 0.96
C25 H25B 0.96
C25 H25C 0.96
